data_7240591
loop_
_publ_author_name
'Mousavi, S. Hekmat'
'Mohammadizadeh, Mohammad Reza'
'Arimitsu, Satoru'
'Saberi, Dariush'
'Poorsadeghi, Samira'
'Genta, Kojya'

_publ_section_title
;
 Metal-free syntheses of new azocines via addition reactions of enaminones
 with acenaphthoquinone followed by oxidative cleavages of the
 corresponding vicinal diols
;
_journal_issue 35
_journal_name_full 'RSC Advances'
_journal_page_first 20552
_journal_page_last 20557
_journal_paper_doi 10.1039/D0RA02852E
_journal_volume 10
_journal_year 2020
_chemical_formula_moiety 'C27 H23 N O4'
_chemical_formula_sum 'C27 H23 N O4'
_chemical_formula_weight 425.46
_space_group_crystal_system monoclinic
_space_group_IT_number 14
_space_group_name_Hall '-P 2ybc'
_space_group_name_H-M_alt 'P 1 21/c 1'
_atom_sites_solution_hydrogens geom
_atom_sites_solution_primary dual
_audit_creation_date 2019-10-16
_audit_creation_method
;
Olex2 1.2
(compiled 2017.08.10 svn.r3458 for OlexSys, GUI svn.r5381)
;
_audit_update_record
;
2020-01-09 deposited with the CCDC.	2020-05-22 downloaded from the CCDC.
;
_cell_angle_alpha 90
_cell_angle_beta 90.347(2)
_cell_angle_gamma 90
_cell_formula_units_Z 4
_cell_length_a 11.4024(2)
_cell_length_b 11.0210(3)
_cell_length_c 17.2462(3)
_cell_measurement_reflns_used 13381
_cell_measurement_temperature 113
_cell_measurement_theta_max 31.0980
_cell_measurement_theta_min 1.7900
_cell_volume 2167.22(8)
_computing_cell_refinement 'CrysAlisPro 1.171.39.46 (Rigaku OD, 2018)'
_computing_data_collection 'CrysAlisPro 1.171.39.46 (Rigaku OD, 2018)'
_computing_data_reduction 'CrysAlisPro 1.171.39.46 (Rigaku OD, 2018)'
_computing_molecular_graphics 'Olex2 (Dolomanov et al., 2009)'
_computing_publication_material 'Olex2 (Dolomanov et al., 2009)'
_computing_structure_refinement 'ShelXL (Sheldrick, 2015)'
_computing_structure_solution 'ShelXT (Sheldrick, 2015)'
_diffrn_ambient_temperature 113
_diffrn_detector 'CCD plate'
_diffrn_measured_fraction_theta_full 1.000
_diffrn_measured_fraction_theta_max 0.937
_diffrn_measurement_details
;
List of Runs (angles in degrees, time in seconds):

  # Type    Start    End  Width  t~exp~   \w     \q     \k     \f   Frames
#--------------------------------------------------------------------------
  1  \w   -110.00  70.00   0.50   32.00    --  -20.00  45.00   0.00  360
  2  \w   -110.00  70.00   0.50   32.00    --  -20.00  45.00  90.00  360
  3  \w   -110.00  70.00   0.50   32.00    --  -20.00  45.00  45.00  360
;
_diffrn_measurement_device 'abstract diffractometer'
_diffrn_measurement_device_type 'Rigaku Saturn724Plus with AFC10'
_diffrn_measurement_method '\w scans'
_diffrn_orient_matrix_type 'CrysAlisPro convention (1999,Acta A55,543-557)'
_diffrn_orient_matrix_UB_11 -0.0162647000
_diffrn_orient_matrix_UB_12 -0.0444085000
_diffrn_orient_matrix_UB_13 0.0276924000
_diffrn_orient_matrix_UB_21 0.0470844000
_diffrn_orient_matrix_UB_22 0.0184996000
_diffrn_orient_matrix_UB_23 0.0243300000
_diffrn_orient_matrix_UB_31 -0.0372500000
_diffrn_orient_matrix_UB_32 0.0427680000
_diffrn_orient_matrix_UB_33 0.0182344000
_diffrn_radiation_monochromator graphite
_diffrn_radiation_probe x-ray
_diffrn_radiation_type MoK\a
_diffrn_radiation_wavelength 0.71073
_diffrn_reflns_av_R_equivalents 0.0487
_diffrn_reflns_av_unetI/netI 0.0507
_diffrn_reflns_Laue_measured_fraction_full 1.000
_diffrn_reflns_Laue_measured_fraction_max 0.937
_diffrn_reflns_limit_h_max 16
_diffrn_reflns_limit_h_min -15
_diffrn_reflns_limit_k_max 11
_diffrn_reflns_limit_k_min -15
_diffrn_reflns_limit_l_max 24
_diffrn_reflns_limit_l_min -21
_diffrn_reflns_number 30540
_diffrn_reflns_point_group_measured_fraction_full 1.000
_diffrn_reflns_point_group_measured_fraction_max 0.937
_diffrn_reflns_theta_full 25.242
_diffrn_reflns_theta_max 31.162
_diffrn_reflns_theta_min 1.786
_diffrn_source 'fine-focus sealed X-ray tube'
_diffrn_source_type 'Enhance (Mo) X-ray Source'
_exptl_absorpt_coefficient_mu 0.088
_exptl_absorpt_correction_T_max 1.00000
_exptl_absorpt_correction_T_min 0.78766
_exptl_absorpt_correction_type multi-scan
_exptl_absorpt_process_details
;
CrysAlisPro 1.171.39.46 (Rigaku Oxford Diffraction, 2018)
Empirical absorption correction using spherical harmonics,
 implemented in SCALE3 ABSPACK scaling algorithm.
;
_exptl_crystal_colour 'clear light yellow'
_exptl_crystal_colour_lustre clear
_exptl_crystal_colour_modifier light
_exptl_crystal_colour_primary yellow
_exptl_crystal_density_diffrn 1.304
_exptl_crystal_description prism
_exptl_crystal_F_000 896
_exptl_crystal_preparation 'It has been crysalized from a acetonitrile solusion'
_exptl_crystal_size_max 0.16
_exptl_crystal_size_mid 0.14
_exptl_crystal_size_min 0.07
_refine_diff_density_max 0.322
_refine_diff_density_min -0.266
_refine_diff_density_rms 0.060
_refine_ls_extinction_method none
_refine_ls_goodness_of_fit_ref 1.035
_refine_ls_hydrogen_treatment constr
_refine_ls_matrix_type full
_refine_ls_number_parameters 292
_refine_ls_number_reflns 6555
_refine_ls_number_restraints 0
_refine_ls_restrained_S_all 1.035
_refine_ls_R_factor_all 0.0827
_refine_ls_R_factor_gt 0.0546
_refine_ls_shift/su_max 0.000
_refine_ls_shift/su_mean 0.000
_refine_ls_structure_factor_coef Fsqd
_refine_ls_weighting_details 'w=1/[\s^2^(Fo^2^)+(0.0400P)^2^+0.9820P] where P=(Fo^2^+2Fc^2^)/3'
_refine_ls_weighting_scheme calc
_refine_ls_wR_factor_gt 0.1084
_refine_ls_wR_factor_ref 0.1215
_reflns_Friedel_coverage 0.000
_reflns_number_gt 4869
_reflns_number_total 6555
_reflns_threshold_expression 'I > 2\s(I)'
_cod_data_source_file d0ra02852e2.cif
_cod_data_source_block 191008irai
_cod_depositor_comments 'Adding full bibliography for 7240591.cif.'
_cod_database_code 7240591
_shelx_shelxl_version_number 2018/3
_chemical_oxdiff_formula 'C27 H23 N1 O4'
_shelx_space_group_comment
;
The symmetry employed for this shelxl refinement is uniquely defined
by the following loop, which should always be used as a source of
symmetry information in preference to the above space-group names.
They are only intended as comments.
;
_reflns_odcompleteness_completeness 93.63
_reflns_odcompleteness_iscentric 1
_reflns_odcompleteness_theta 31.09
_olex2_refinement_description
;
1. Fixed Uiso
 At 1.2 times of:
  All C(H) groups, All C(H,H) groups
 At 1.5 times of:
  All C(H,H,H) groups
2.a Secondary CH2 refined with riding coordinates:
 C9(H9A,H9B), C11(H11A,H11B)
2.b Aromatic/amide H refined with riding coordinates:
 C15(H15), C6(H6), C1(H1), C19(H19), C4(H4), C3(H3), C2(H2), C17(H17),
 C18(H18), C5(H5)
2.c Idealised Me refined as rotating group:
 C26(H26A,H26B,H26C), C25(H25A,H25B,H25C), C24(H24A,H24B,H24C)
;
_olex2_date_sample_data_collection 2019-10-08
_olex2_date_sample_submission 2019-10-08
_olex2_exptl_crystal_mounting_method 'Mitegen Micromount'
_olex2_submission_special_instructions 'No special instructions were received'
_oxdiff_exptl_absorpt_empirical_details
;
Empirical correction (ABSPACK) includes:
- Absorption correction using spherical harmonics
- Frame scaling
- Detector area scaling
;
_oxdiff_exptl_absorpt_empirical_full_max 1.144
_oxdiff_exptl_absorpt_empirical_full_min 0.843

loop_
_space_group_symop_operation_xyz
'x, y, z'
'-x, y+1/2, -z+1/2'
'-x, -y, -z'
'x, -y-1/2, z-1/2'

loop_
_atom_site_label
_atom_site_type_symbol
_atom_site_fract_x
_atom_site_fract_y
_atom_site_fract_z
_atom_site_U_iso_or_equiv
_atom_site_adp_type
_atom_site_occupancy
_atom_site_site_symmetry_order
_atom_site_calc_flag
_atom_site_refinement_flags_posn
_atom_site_refinement_flags_adp
_atom_site_refinement_flags_occupancy
_atom_site_disorder_assembly
_atom_site_disorder_group
O21 O 0.50872(9) 0.37468(10) 0.34522(6) 0.0245(2) Uani 1 1 d . . . . .
O23 O 0.22857(9) 0.28302(9) 0.18543(6) 0.0247(2) Uani 1 1 d . . . . .
O22 O 0.16937(9) 0.50719(10) 0.06892(6) 0.0263(2) Uani 1 1 d . . . . .
O20 O 0.04616(10) 0.31039(14) 0.46557(6) 0.0435(4) Uani 1 1 d . . . . .
N8 N 0.34998(10) 0.49079(11) 0.31658(6) 0.0179(2) Uani 1 1 d . . . . .
C7 C 0.45838(11) 0.44243(13) 0.30003(8) 0.0171(3) Uani 1 1 d . . . . .
C13A C 0.40860(12) 0.35519(12) 0.13213(8) 0.0178(3) Uani 1 1 d . . . . .
C12 C 0.19963(11) 0.56093(14) 0.12763(8) 0.0192(3) Uani 1 1 d . . . . .
C6A C 0.52126(11) 0.48429(13) 0.22777(8) 0.0173(3) Uani 1 1 d . . . . .
C13 C 0.29536(12) 0.36698(13) 0.17401(7) 0.0179(3) Uani 1 1 d . . . . .
C3A C 0.59823(12) 0.44391(13) 0.09812(8) 0.0205(3) Uani 1 1 d . . . . .
C15 C 0.19648(12) 0.40159(14) 0.39554(8) 0.0213(3) Uani 1 1 d . . . . .
H15 H 0.165411 0.366184 0.350990 0.026 Uiso 1 1 calc R . . . .
C9 C 0.24060(12) 0.67731(13) 0.27823(8) 0.0211(3) Uani 1 1 d . . . . .
H9A H 0.306765 0.732508 0.276189 0.025 Uiso 1 1 calc R . . . .
H9B H 0.210792 0.678114 0.330789 0.025 Uiso 1 1 calc R . . . .
C10 C 0.14426(12) 0.72302(13) 0.22281(8) 0.0202(3) Uani 1 1 d . . . . .
C6 C 0.61085(12) 0.56553(14) 0.23988(8) 0.0219(3) Uani 1 1 d . . . . .
H6 H 0.617339 0.604757 0.287462 0.026 Uiso 1 1 calc R . . . .
C1 C 0.40721(13) 0.29300(13) 0.06287(8) 0.0223(3) Uani 1 1 d . . . . .
H1 H 0.343170 0.244324 0.050450 0.027 Uiso 1 1 calc R . . . .
C16 C 0.14182(12) 0.38447(15) 0.46700(8) 0.0248(3) Uani 1 1 d . . . . .
C11 C 0.18275(13) 0.69441(14) 0.13975(8) 0.0237(3) Uani 1 1 d . . . . .
H11A H 0.123890 0.724068 0.103605 0.028 Uiso 1 1 calc R . . . .
H11B H 0.255689 0.736328 0.129065 0.028 Uiso 1 1 calc R . . . .
C19 C 0.34437(13) 0.52523(13) 0.45722(8) 0.0226(3) Uani 1 1 d . . . . .
H19 H 0.412797 0.570862 0.454239 0.027 Uiso 1 1 calc R . . . .
C4 C 0.68992(13) 0.52731(15) 0.11326(9) 0.0261(3) Uani 1 1 d . . . . .
H4 H 0.748316 0.539170 0.076619 0.031 Uiso 1 1 calc R . . . .
C3 C 0.59241(13) 0.37761(14) 0.02763(8) 0.0251(3) Uani 1 1 d . . . . .
H3 H 0.652694 0.386006 -0.008051 0.030 Uiso 1 1 calc R . . . .
C2 C 0.50101(14) 0.30189(14) 0.01059(8) 0.0255(3) Uani 1 1 d . . . . .
H2 H 0.500809 0.256784 -0.034981 0.031 Uiso 1 1 calc R . . . .
C17 C 0.18686(13) 0.44019(14) 0.53305(8) 0.0244(3) Uani 1 1 d . . . . .
H17 H 0.149746 0.431021 0.580560 0.029 Uiso 1 1 calc R . . . .
C18 C 0.28798(14) 0.50974(14) 0.52722(8) 0.0246(3) Uani 1 1 d . . . . .
H18 H 0.318446 0.546730 0.571428 0.030 Uiso 1 1 calc R . . . .
C5 C 0.69314(13) 0.59039(14) 0.18127(9) 0.0259(3) Uani 1 1 d . . . . .
H5 H 0.749774 0.649963 0.189015 0.031 Uiso 1 1 calc R . . . .
C26 C 0.02754(13) 0.65989(16) 0.23907(10) 0.0293(3) Uani 1 1 d . . . . .
H26A H 0.038977 0.573588 0.239358 0.044 Uiso 1 1 calc GR . . . .
H26B H -0.028305 0.680999 0.199433 0.044 Uiso 1 1 calc GR . . . .
H26C H -0.001335 0.685437 0.288629 0.044 Uiso 1 1 calc GR . . . .
C25 C 0.12903(16) 0.85995(15) 0.23150(10) 0.0340(4) Uani 1 1 d . . . . .
H25A H 0.107370 0.878527 0.283879 0.051 Uiso 1 1 calc GR . . . .
H25B H 0.068671 0.887545 0.196690 0.051 Uiso 1 1 calc GR . . . .
H25C H 0.201470 0.899880 0.219402 0.051 Uiso 1 1 calc GR . . . .
C24 C -0.00421(16) 0.2781(2) 0.53887(10) 0.0496(6) Uani 1 1 d . . . . .
H24A H -0.065845 0.220068 0.530773 0.074 Uiso 1 1 calc GR . . . .
H24B H -0.035668 0.349361 0.563113 0.074 Uiso 1 1 calc GR . . . .
H24C H 0.055203 0.243394 0.571703 0.074 Uiso 1 1 calc GR . . . .
C14 C 0.29680(12) 0.47128(13) 0.39139(7) 0.0179(3) Uani 1 1 d . . . . .
C3A1 C 0.50759(12) 0.42777(12) 0.15375(8) 0.0172(3) Uani 1 1 d . . . . .
C12A C 0.26022(11) 0.49595(13) 0.19163(8) 0.0173(3) Uani 1 1 d . . . . .
C8A C 0.28197(11) 0.55182(13) 0.25927(7) 0.0173(3) Uani 1 1 d . . . . .

loop_
_atom_site_aniso_label
_atom_site_aniso_U_11
_atom_site_aniso_U_22
_atom_site_aniso_U_33
_atom_site_aniso_U_23
_atom_site_aniso_U_13
_atom_site_aniso_U_12
O21 0.0232(5) 0.0289(6) 0.0214(5) 0.0061(4) -0.0028(4) 0.0050(4)
O23 0.0224(5) 0.0233(6) 0.0284(5) 0.0005(4) 0.0008(4) -0.0046(4)
O22 0.0267(5) 0.0344(6) 0.0179(5) -0.0021(4) -0.0047(4) 0.0031(5)
O20 0.0300(6) 0.0814(10) 0.0191(5) 0.0079(6) -0.0005(5) -0.0271(6)
N8 0.0169(5) 0.0223(6) 0.0147(5) 0.0014(5) -0.0005(4) 0.0019(4)
C7 0.0166(6) 0.0180(7) 0.0167(6) -0.0011(5) -0.0028(5) -0.0015(5)
C13A 0.0190(6) 0.0155(7) 0.0189(6) 0.0021(5) -0.0003(5) 0.0025(5)
C12 0.0156(6) 0.0259(8) 0.0161(6) 0.0022(5) 0.0012(5) 0.0017(5)
C6A 0.0148(6) 0.0186(7) 0.0186(6) 0.0024(5) -0.0010(5) 0.0023(5)
C13 0.0173(6) 0.0216(7) 0.0149(6) 0.0008(5) -0.0028(5) -0.0005(5)
C3A 0.0207(6) 0.0214(8) 0.0196(6) 0.0040(5) 0.0027(5) 0.0048(5)
C15 0.0200(6) 0.0300(8) 0.0140(6) -0.0023(6) -0.0020(5) -0.0012(6)
C9 0.0228(7) 0.0203(8) 0.0201(7) -0.0015(6) -0.0012(5) 0.0014(5)
C10 0.0195(6) 0.0202(8) 0.0211(7) 0.0003(5) -0.0006(5) 0.0035(5)
C6 0.0194(6) 0.0242(8) 0.0220(7) 0.0000(6) -0.0014(5) -0.0020(5)
C1 0.0268(7) 0.0169(7) 0.0234(7) -0.0025(6) -0.0019(5) 0.0019(6)
C16 0.0185(6) 0.0377(9) 0.0183(7) 0.0023(6) -0.0006(5) -0.0015(6)
C11 0.0270(7) 0.0233(8) 0.0208(7) 0.0054(6) -0.0006(5) 0.0036(6)
C19 0.0267(7) 0.0213(8) 0.0197(7) -0.0014(6) -0.0034(5) -0.0032(6)
C4 0.0193(7) 0.0315(9) 0.0274(7) 0.0071(6) 0.0052(5) 0.0001(6)
C3 0.0278(7) 0.0271(8) 0.0205(7) 0.0027(6) 0.0067(6) 0.0062(6)
C2 0.0346(8) 0.0225(8) 0.0194(7) -0.0023(6) 0.0026(6) 0.0075(6)
C17 0.0261(7) 0.0323(9) 0.0150(6) 0.0014(6) 0.0016(5) 0.0070(6)
C18 0.0341(8) 0.0240(8) 0.0158(6) -0.0038(6) -0.0045(6) 0.0038(6)
C5 0.0196(7) 0.0268(9) 0.0314(8) 0.0032(6) -0.0004(6) -0.0051(6)
C26 0.0187(7) 0.0348(9) 0.0343(8) -0.0024(7) 0.0038(6) 0.0043(6)
C25 0.0415(10) 0.0232(9) 0.0372(9) -0.0026(7) -0.0052(7) 0.0080(7)
C24 0.0329(9) 0.0928(17) 0.0231(8) 0.0163(9) 0.0004(7) -0.0239(10)
C14 0.0193(6) 0.0199(7) 0.0146(6) 0.0009(5) -0.0003(5) 0.0027(5)
C3A1 0.0184(6) 0.0153(7) 0.0180(6) 0.0033(5) 0.0005(5) 0.0043(5)
C12A 0.0138(6) 0.0199(7) 0.0183(6) 0.0013(5) 0.0014(5) 0.0003(5)
C8A 0.0152(6) 0.0208(7) 0.0160(6) 0.0033(5) 0.0005(5) 0.0001(5)

loop_
_atom_type_symbol
_atom_type_description
_atom_type_scat_dispersion_real
_atom_type_scat_dispersion_imag
_atom_type_scat_source
C C 0.0033 0.0016 'International Tables Vol C Tables 4.2.6.8 and 6.1.1.4'
H H 0.0000 0.0000 'International Tables Vol C Tables 4.2.6.8 and 6.1.1.4'
N N 0.0061 0.0033 'International Tables Vol C Tables 4.2.6.8 and 6.1.1.4'
O O 0.0106 0.0060 'International Tables Vol C Tables 4.2.6.8 and 6.1.1.4'

loop_
_geom_angle_atom_site_label_1
_geom_angle_atom_site_label_2
_geom_angle_atom_site_label_3
_geom_angle
_geom_angle_site_symmetry_1
_geom_angle_site_symmetry_3
_geom_angle_publ_flag
C16 O20 C24 117.18(13) . . ?
C7 N8 C14 120.62(11) . . ?
C7 N8 C8A 121.69(11) . . ?
C8A N8 C14 117.45(11) . . ?
O21 C7 N8 121.57(12) . . ?
O21 C7 C6A 119.28(12) . . ?
N8 C7 C6A 118.87(11) . . ?
C1 C13A C13 117.30(12) . . ?
C1 C13A C3A1 120.60(13) . . ?
C3A1 C13A C13 120.65(12) . . ?
O22 C12 C11 123.78(13) . . ?
O22 C12 C12A 120.73(13) . . ?
C12A C12 C11 115.46(12) . . ?
C6 C6A C7 115.41(12) . . ?
C6 C6A C3A1 119.83(12) . . ?
C3A1 C6A C7 123.60(12) . . ?
O23 C13 C13A 123.94(13) . . ?
O23 C13 C12A 121.16(12) . . ?
C13A C13 C12A 114.35(11) . . ?
C4 C3A C3 121.53(13) . . ?
C4 C3A C3A1 119.65(13) . . ?
C3 C3A C3A1 118.80(13) . . ?
C14 C15 C16 119.69(13) . . ?
C8A C9 C10 113.07(11) . . ?
C11 C10 C9 107.82(11) . . ?
C26 C10 C9 110.88(12) . . ?
C26 C10 C11 109.40(12) . . ?
C25 C10 C9 110.14(12) . . ?
C25 C10 C11 109.17(12) . . ?
C25 C10 C26 109.40(13) . . ?
C6A C6 C5 121.00(14) . . ?
C13A C1 C2 121.10(14) . . ?
O20 C16 C15 115.23(13) . . ?
O20 C16 C17 124.85(13) . . ?
C17 C16 C15 119.91(14) . . ?
C12 C11 C10 111.71(12) . . ?
C18 C19 C14 118.67(14) . . ?
C5 C4 C3A 120.39(13) . . ?
C2 C3 C3A 122.03(13) . . ?
C3 C2 C1 119.14(14) . . ?
C18 C17 C16 119.17(13) . . ?
C19 C18 C17 121.49(13) . . ?
C4 C5 C6 120.19(14) . . ?
C15 C14 N8 118.79(12) . . ?
C15 C14 C19 121.03(13) . . ?
C19 C14 N8 120.14(12) . . ?
C6A C3A1 C13A 123.94(12) . . ?
C3A C3A1 C13A 117.93(12) . . ?
C3A C3A1 C6A 118.13(12) . . ?
C12 C12A C13 115.36(11) . . ?
C8A C12A C12 120.58(13) . . ?
C8A C12A C13 124.06(12) . . ?
N8 C8A C9 117.15(11) . . ?
C12A C8A N8 118.99(13) . . ?
C12A C8A C9 123.85(12) . . ?

loop_
_geom_bond_atom_site_label_1
_geom_bond_atom_site_label_2
_geom_bond_distance
_geom_bond_site_symmetry_2
_geom_bond_publ_flag
O21 C7 1.2202(16) . ?
O23 C13 1.2153(16) . ?
O22 C12 1.2210(17) . ?
O20 C16 1.3626(18) . ?
O20 C24 1.4363(18) . ?
N8 C7 1.3775(17) . ?
N8 C14 1.4451(17) . ?
N8 C8A 1.4217(17) . ?
C7 C6A 1.5134(18) . ?
C13A C13 1.4889(18) . ?
C13A C1 1.3773(19) . ?
C13A C3A1 1.4309(19) . ?
C12 C11 1.498(2) . ?
C12 C12A 1.4830(18) . ?
C6A C6 1.3734(19) . ?
C6A C3A1 1.4282(19) . ?
C13 C12A 1.508(2) . ?
C3A C4 1.415(2) . ?
C3A C3 1.420(2) . ?
C3A C3A1 1.4255(18) . ?
C15 C16 1.3971(19) . ?
C15 C14 1.3800(19) . ?
C9 C10 1.5367(19) . ?
C9 C8A 1.498(2) . ?
C10 C11 1.5335(19) . ?
C10 C26 1.529(2) . ?
C10 C25 1.527(2) . ?
C6 C5 1.410(2) . ?
C1 C2 1.406(2) . ?
C16 C17 1.390(2) . ?
C19 C18 1.382(2) . ?
C19 C14 1.3889(19) . ?
C4 C5 1.364(2) . ?
C3 C2 1.366(2) . ?
C17 C18 1.389(2) . ?
C12A C8A 1.3409(19) . ?
